data_2229682
loop_
_publ_author_name
'Choi, Hong Dae'
'Seo, Pil Ja'
'Son, Byeng Wha'
'Lee, Uk'

_publ_section_title
;
 5-Chloro-3-cyclohexylsulfinyl-2-methyl-1-benzofuran
;
_journal_coeditor_code HG5004
_journal_issue 4
_journal_name_full 'Acta Crystallographica Section E'
_journal_page_first o804
_journal_paper_doi 10.1107/S1600536811007859
_journal_volume 67
_journal_year 2011
_chemical_formula_iupac 'C15 H17 Cl O2 S'
_chemical_formula_moiety 'C15 H17 Cl O2 S'
_chemical_formula_sum 'C15 H17 Cl O2 S'
_chemical_formula_weight 296.80
_chemical_name_systematic
;
5-Chloro-3-cyclohexylsulfinyl-2-methyl-1-benzofuran
;
_space_group_IT_number 4
_symmetry_cell_setting monoclinic
_symmetry_space_group_name_Hall 'P 2yb'
_symmetry_space_group_name_H-M 'P 1 21 1'
_atom_sites_solution_hydrogens difmap
_atom_sites_solution_primary direct
_atom_sites_solution_secondary difmap
_audit_creation_method 'form.cif (version 2.0)'
_cell_angle_alpha 90.00
_cell_angle_beta 108.6670(10)
_cell_angle_gamma 90.00
_cell_formula_units_Z 4
_cell_length_a 12.0755(2)
_cell_length_b 9.0033(2)
_cell_length_c 13.9112(2)
_cell_measurement_reflns_used 6118
_cell_measurement_temperature 173(2)
_cell_measurement_theta_max 28.01
_cell_measurement_theta_min 2.74
_cell_volume 1432.86(5)
_computing_cell_refinement '<i>SAINT</i> (Bruker, 2009)'
_computing_data_collection '<i>APEX2</i> (Bruker, 2009)'
_computing_data_reduction '<i>SAINT</i> (Bruker, 2009)'
_computing_molecular_graphics '<i>ORTEP-3</i> (Farrugia, 1997) and <i>DIAMOND</i> (Brandenburg, 1998)'
_computing_publication_material '<i>SHELXL97</i> (Sheldrick, 2008)'
_computing_structure_refinement '<i>SHELXL97</i> (Sheldrick, 2008)'
_computing_structure_solution '<i>SHELXS97</i> (Sheldrick, 2008)'
_diffrn_ambient_temperature 173(2)
_diffrn_detector_area_resol_mean 10.0
_diffrn_measured_fraction_theta_full 0.994
_diffrn_measured_fraction_theta_max 0.994
_diffrn_measurement_device_type 'Bruker SMART APEXII CCD'
_diffrn_measurement_method '\f and \w scans'
_diffrn_radiation_monochromator 'graphite multilayer'
_diffrn_radiation_source 'rotating anode'
_diffrn_radiation_type MoK\a
_diffrn_radiation_wavelength 0.71073
_diffrn_reflns_av_R_equivalents 0.0257
_diffrn_reflns_av_sigmaI/netI 0.0345
_diffrn_reflns_limit_h_max 16
_diffrn_reflns_limit_h_min -12
_diffrn_reflns_limit_k_max 11
_diffrn_reflns_limit_k_min -11
_diffrn_reflns_limit_l_max 16
_diffrn_reflns_limit_l_min -18
_diffrn_reflns_number 14184
_diffrn_reflns_theta_full 28.24
_diffrn_reflns_theta_max 28.24
_diffrn_reflns_theta_min 1.55
_diffrn_standards_number 0
_exptl_absorpt_coefficient_mu 0.407
_exptl_absorpt_correction_T_max 0.9322
_exptl_absorpt_correction_T_min 0.8963
_exptl_absorpt_correction_type multi-scan
_exptl_absorpt_process_details '(SADABS; Bruker, 2009)'
_exptl_crystal_colour colourless
_exptl_crystal_density_diffrn 1.376
_exptl_crystal_density_method 'not measured'
_exptl_crystal_description block
_exptl_crystal_F_000 624
_exptl_crystal_size_max 0.28
_exptl_crystal_size_mid 0.24
_exptl_crystal_size_min 0.17
_refine_diff_density_max 0.403
_refine_diff_density_min -0.374
_refine_ls_abs_structure_details 'Flack (1983), 2822 Friedel pairs'
_refine_ls_abs_structure_Flack 0.03(4)
_refine_ls_extinction_method none
_refine_ls_goodness_of_fit_ref 1.032
_refine_ls_hydrogen_treatment constr
_refine_ls_matrix_type full
_refine_ls_number_parameters 345
_refine_ls_number_reflns 6583
_refine_ls_number_restraints 1
_refine_ls_restrained_S_all 1.032
_refine_ls_R_factor_all 0.0365
_refine_ls_R_factor_gt 0.0333
_refine_ls_shift/su_max 0.001
_refine_ls_shift/su_mean 0.000
_refine_ls_structure_factor_coef Fsqd
_refine_ls_weighting_details 'calc w=1/[\s^2^(Fo^2^)+(0.0466P)^2^+0.1747P] where P=(Fo^2^+2Fc^2^)/3'
_refine_ls_weighting_scheme calc
_refine_ls_wR_factor_gt 0.0818
_refine_ls_wR_factor_ref 0.0843
_reflns_number_gt 6143
_reflns_number_total 6583
_reflns_threshold_expression I>2\s(I)
_cod_data_source_file hg5004.cif
_cod_data_source_block I
_cod_original_cell_volume 1432.86(4)
_cod_original_sg_symbol_H-M 'P 21'
_cod_database_code 2229682
_cod_database_fobs_code 2229682

loop_
_symmetry_equiv_pos_as_xyz
'x, y, z'
'-x, y+1/2, -z'

loop_
_atom_site_type_symbol
_atom_site_label
_atom_site_fract_x
_atom_site_fract_y
_atom_site_fract_z
_atom_site_U_iso_or_equiv
_atom_site_adp_type
_atom_site_calc_flag
_atom_site_refinement_flags
_atom_site_occupancy
_atom_site_disorder_assembly
_atom_site_disorder_group
S S1 0.16903(4) -0.32206(5) 0.81418(3) 0.02606(10) Uani d . 1 . .
S S2 0.64550(4) 0.64961(5) 0.83739(3) 0.02826(10) Uani d . 1 . .
Cl Cl1 0.89697(5) 0.15052(8) 0.68607(4) 0.04851(15) Uani d . 1 . .
Cl Cl2 0.38281(5) 0.23270(7) 0.69511(4) 0.04830(15) Uani d . 1 . .
O O1 0.09876(12) 0.04307(17) 0.93970(10) 0.0328(3) Uani d . 1 . .
O O2 0.28828(11) -0.33014(19) 0.80366(11) 0.0378(3) Uani d . 1 . .
O O3 0.60633(12) 0.25359(17) 0.94106(9) 0.0301(3) Uani d . 1 . .
O O4 0.75245(12) 0.67789(19) 0.80949(11) 0.0394(3) Uani d . 1 . .
C C25 0.52029(14) 0.6537(2) 0.72146(12) 0.0245(3) Uani d . 1 . .
H H25 0.4493 0.6236 0.7389 0.029 Uiso calc R 1 . .
C C1 0.15225(15) -0.1419(2) 0.85605(12) 0.0232(4) Uani d . 1 . .
C C2 0.19911(16) -0.0065(2) 0.83065(12) 0.0231(4) Uani d . 1 . .
C C3 0.26704(16) 0.0312(2) 0.76970(13) 0.0265(4) Uani d . 1 . .
H H3 0.2921 -0.0413 0.7315 0.032 Uiso calc R 1 . .
C C4 0.29587(16) 0.1790(3) 0.76777(13) 0.0312(4) Uani d . 1 . .
C C5 0.26014(19) 0.2885(2) 0.82263(16) 0.0371(5) Uani d . 1 . .
H H5 0.2820 0.3890 0.8184 0.045 Uiso calc R 1 . .
C C6 0.19328(19) 0.2514(2) 0.88290(17) 0.0373(5) Uani d . 1 . .
H H6 0.1685 0.3239 0.9212 0.045 Uiso calc R 1 . .
C C7 0.16438(17) 0.1037(2) 0.88456(14) 0.0272(4) Uani d . 1 . .
C C8 0.09347(16) -0.1064(2) 0.92107(13) 0.0274(4) Uani d . 1 . .
C C9 0.02454(18) -0.1967(3) 0.97107(15) 0.0367(5) Uani d . 1 . .
H H9A 0.0522 -0.2997 0.9773 0.055 Uiso calc R 1 . .
H H9B -0.0583 -0.1936 0.9302 0.055 Uiso calc R 1 . .
H H9C 0.0343 -0.1563 1.0387 0.055 Uiso calc R 1 . .
C C10 0.06561(15) -0.3065(2) 0.68610(13) 0.0273(4) Uani d . 1 . .
H H10 0.0837 -0.2148 0.6534 0.033 Uiso calc R 1 . .
C C11 0.0809(2) -0.4417(3) 0.62566(17) 0.0464(6) Uani d . 1 . .
H H11A 0.0717 -0.5336 0.6614 0.056 Uiso calc R 1 . .
H H11B 0.1603 -0.4414 0.6195 0.056 Uiso calc R 1 . .
C C12 -0.0104(3) -0.4381(4) 0.52011(19) 0.0577(7) Uani d . 1 . .
H H12A 0.0033 -0.3500 0.4828 0.069 Uiso calc R 1 . .
H H12B -0.0017 -0.5277 0.4819 0.069 Uiso calc R 1 . .
C C13 -0.1333(2) -0.4322(3) 0.52604(18) 0.0524(7) Uani d . 1 . .
H H13A -0.1902 -0.4280 0.4567 0.063 Uiso calc R 1 . .
H H13B -0.1490 -0.5234 0.5593 0.063 Uiso calc R 1 . .
C C14 -0.14857(19) -0.2984(3) 0.58510(17) 0.0507(7) Uani d . 1 . .
H H14A -0.2279 -0.2996 0.5914 0.061 Uiso calc R 1 . .
H H14B -0.1411 -0.2073 0.5479 0.061 Uiso calc R 1 . .
C C15 -0.05747(17) -0.2951(3) 0.69140(15) 0.0415(6) Uani d . 1 . .
H H15A -0.0656 -0.2015 0.7259 0.050 Uiso calc R 1 . .
H H15B -0.0720 -0.3788 0.7320 0.050 Uiso calc R 1 . .
C C16 0.64528(16) 0.4596(2) 0.86753(13) 0.0252(4) Uani d . 1 . .
C C17 0.70239(16) 0.3378(2) 0.83536(13) 0.0240(4) Uani d . 1 . .
C C18 0.77230(16) 0.3203(2) 0.77357(13) 0.0272(4) Uani d . 1 . .
H H18 0.7936 0.4025 0.7405 0.033 Uiso calc R 1 . .
C C19 0.80929(15) 0.1776(3) 0.76261(13) 0.0315(4) Uani d . 1 . .
C C20 0.77837(19) 0.0540(2) 0.80917(16) 0.0358(5) Uani d . 1 . .
H H20 0.8042 -0.0421 0.7979 0.043 Uiso calc R 1 . .
C C21 0.71070(19) 0.0711(2) 0.87124(16) 0.0345(5) Uani d . 1 . .
H H21 0.6897 -0.0113 0.9044 0.041 Uiso calc R 1 . .
C C22 0.67472(16) 0.2129(2) 0.88309(13) 0.0279(4) Uani d . 1 . .
C C23 0.59106(17) 0.4040(2) 0.93076(13) 0.0283(4) Uani d . 1 . .
C C24 0.52066(19) 0.4726(3) 0.98873(15) 0.0405(5) Uani d . 1 . .
H H24A 0.4389 0.4796 0.9455 0.061 Uiso calc R 1 . .
H H24B 0.5507 0.5723 1.0108 0.061 Uiso calc R 1 . .
H H24C 0.5258 0.4114 1.0482 0.061 Uiso calc R 1 . .
C C26 0.53191(17) 0.5501(2) 0.63839(13) 0.0274(4) Uani d . 1 . .
H H26A 0.5381 0.4460 0.6624 0.033 Uiso calc R 1 . .
H H26B 0.6038 0.5746 0.6220 0.033 Uiso calc R 1 . .
C C27 0.42505(18) 0.5671(3) 0.54340(14) 0.0346(5) Uani d . 1 . .
H H27A 0.4342 0.5024 0.4889 0.042 Uiso calc R 1 . .
H H27B 0.3542 0.5348 0.5588 0.042 Uiso calc R 1 . .
C C28 0.4101(2) 0.7270(3) 0.50687(15) 0.0385(5) Uani d . 1 . .
H H28A 0.4782 0.7570 0.4864 0.046 Uiso calc R 1 . .
H H28B 0.3391 0.7355 0.4468 0.046 Uiso calc R 1 . .
C C29 0.39932(19) 0.8293(3) 0.58943(15) 0.0374(5) Uani d . 1 . .
H H29A 0.3272 0.8048 0.6054 0.045 Uiso calc R 1 . .
H H29B 0.3927 0.9332 0.5649 0.045 Uiso calc R 1 . .
C C30 0.50495(17) 0.8157(2) 0.68588(14) 0.0319(4) Uani d . 1 . .
H H30A 0.4932 0.8792 0.7399 0.038 Uiso calc R 1 . .
H H30B 0.5763 0.8499 0.6720 0.038 Uiso calc R 1 . .

loop_
_atom_site_aniso_label
_atom_site_aniso_U_11
_atom_site_aniso_U_22
_atom_site_aniso_U_33
_atom_site_aniso_U_12
_atom_site_aniso_U_13
_atom_site_aniso_U_23
S1 0.0268(2) 0.0196(2) 0.0307(2) 0.00028(18) 0.00769(16) 0.00088(17)
S2 0.0304(2) 0.0215(2) 0.0281(2) -0.00027(18) 0.00275(16) -0.00124(18)
Cl1 0.0433(3) 0.0614(4) 0.0446(3) 0.0168(3) 0.0194(2) -0.0047(3)
Cl2 0.0514(3) 0.0471(3) 0.0473(3) -0.0212(3) 0.0171(2) 0.0081(2)
O1 0.0322(7) 0.0364(8) 0.0313(7) 0.0029(6) 0.0121(6) -0.0073(6)
O2 0.0282(7) 0.0361(8) 0.0478(7) 0.0054(7) 0.0102(6) -0.0047(7)
O3 0.0315(7) 0.0319(8) 0.0278(6) -0.0040(6) 0.0106(5) 0.0038(6)
O4 0.0300(7) 0.0308(8) 0.0520(8) -0.0038(7) 0.0057(6) 0.0082(7)
C25 0.0213(7) 0.0260(9) 0.0248(7) 0.0015(7) 0.0055(6) -0.0004(7)
C1 0.0213(8) 0.0227(9) 0.0246(8) 0.0002(7) 0.0058(7) 0.0012(7)
C2 0.0226(9) 0.0206(9) 0.0230(8) 0.0006(7) 0.0031(7) -0.0018(6)
C3 0.0261(9) 0.0253(10) 0.0264(8) -0.0021(7) 0.0059(7) 0.0002(7)
C4 0.0296(9) 0.0308(10) 0.0290(8) -0.0055(9) 0.0036(7) 0.0054(8)
C5 0.0379(12) 0.0201(10) 0.0435(11) -0.0024(8) -0.0009(10) 0.0018(8)
C6 0.0363(11) 0.0256(11) 0.0448(12) 0.0038(9) 0.0055(9) -0.0095(9)
C7 0.0251(9) 0.0267(10) 0.0277(9) 0.0023(7) 0.0054(7) -0.0025(7)
C8 0.0253(9) 0.0316(10) 0.0236(8) 0.0013(8) 0.0056(7) 0.0008(7)
C9 0.0314(10) 0.0496(14) 0.0301(9) -0.0014(10) 0.0113(8) 0.0075(9)
C10 0.0277(9) 0.0253(10) 0.0283(8) -0.0013(7) 0.0083(7) -0.0033(7)
C11 0.0475(13) 0.0450(14) 0.0436(11) 0.0055(11) 0.0099(10) -0.0172(10)
C12 0.0657(17) 0.0612(18) 0.0415(13) 0.0002(14) 0.0105(12) -0.0215(12)
C13 0.0524(15) 0.0524(16) 0.0398(12) -0.0197(12) -0.0031(10) -0.0041(11)
C14 0.0266(10) 0.073(2) 0.0454(12) -0.0056(11) 0.0022(9) -0.0035(12)
C15 0.0268(10) 0.0604(17) 0.0372(10) -0.0027(10) 0.0103(8) -0.0071(10)
C16 0.0277(9) 0.0224(9) 0.0229(8) -0.0001(7) 0.0045(7) -0.0010(7)
C17 0.0239(9) 0.0208(9) 0.0242(8) -0.0004(7) 0.0034(7) 0.0006(7)
C18 0.0262(9) 0.0286(10) 0.0248(8) 0.0010(8) 0.0055(7) 0.0020(7)
C19 0.0260(8) 0.0382(11) 0.0282(8) 0.0071(9) 0.0056(7) -0.0021(9)
C20 0.0367(12) 0.0236(10) 0.0394(11) 0.0055(9) 0.0017(9) -0.0021(8)
C21 0.0378(12) 0.0220(10) 0.0384(10) -0.0032(8) 0.0050(9) 0.0048(8)
C22 0.0256(9) 0.0305(11) 0.0247(8) -0.0043(8) 0.0041(7) 0.0036(7)
C23 0.0263(9) 0.0321(10) 0.0229(8) -0.0022(8) 0.0029(7) -0.0027(7)
C24 0.0330(12) 0.0583(16) 0.0319(10) -0.0009(10) 0.0128(8) -0.0094(10)
C26 0.0311(10) 0.0235(9) 0.0274(8) 0.0008(7) 0.0089(7) -0.0016(7)
C27 0.0363(11) 0.0354(12) 0.0270(9) 0.0011(9) 0.0030(8) -0.0049(8)
C28 0.0405(12) 0.0407(13) 0.0280(9) 0.0041(10) 0.0021(8) 0.0046(9)
C29 0.0369(11) 0.0328(12) 0.0362(10) 0.0100(9) 0.0029(8) 0.0047(9)
C30 0.0333(10) 0.0243(10) 0.0330(9) 0.0055(8) 0.0036(8) -0.0005(8)

loop_
_atom_type_symbol
_atom_type_description
_atom_type_scat_dispersion_real
_atom_type_scat_dispersion_imag
_atom_type_scat_source
C C 0.0033 0.0016 'International Tables Vol C Tables 4.2.6.8 and 6.1.1.4'
H H 0.0000 0.0000 'International Tables Vol C Tables 4.2.6.8 and 6.1.1.4'
O O 0.0106 0.0060 'International Tables Vol C Tables 4.2.6.8 and 6.1.1.4'
S S 0.1246 0.1234 'International Tables Vol C Tables 4.2.6.8 and 6.1.1.4'
Cl Cl 0.1484 0.1585 'International Tables Vol C Tables 4.2.6.8 and 6.1.1.4'

loop_
_geom_angle_atom_site_label_1
_geom_angle_atom_site_label_2
_geom_angle_atom_site_label_3
_geom_angle_site_symmetry_1
_geom_angle_site_symmetry_3
_geom_angle
_geom_angle_publ_flag
O2 S1 C1 . . 107.11(9) ?
O2 S1 C10 . . 106.72(8) ?
C1 S1 C10 . . 97.91(8) ?
O4 S2 C16 . . 107.24(9) ?
O4 S2 C25 . . 108.04(8) ?
C16 S2 C25 . . 99.55(9) ?
C8 O1 C7 . . 106.52(14) ?
C23 O3 C22 . . 106.75(14) ?
C26 C25 C30 . . 111.59(14) ?
C26 C25 S2 . . 113.96(12) ?
C30 C25 S2 . . 106.56(13) ?
C26 C25 H25 . . 108.2 ?
C30 C25 H25 . . 108.2 ?
S2 C25 H25 . . 108.2 ?
C8 C1 C2 . . 107.22(17) ?
C8 C1 S1 . . 125.45(15) ?
C2 C1 S1 . . 127.32(13) ?
C7 C2 C3 . . 119.46(18) ?
C7 C2 C1 . . 105.27(16) ?
C3 C2 C1 . . 135.26(17) ?
C4 C3 C2 . . 116.61(18) ?
C4 C3 H3 . . 121.7 ?
C2 C3 H3 . . 121.7 ?
C3 C4 C5 . . 123.14(18) ?
C3 C4 Cl2 . . 118.84(16) ?
C5 C4 Cl2 . . 118.02(17) ?
C6 C5 C4 . . 120.3(2) ?
C6 C5 H5 . . 119.8 ?
C4 C5 H5 . . 119.8 ?
C7 C6 C5 . . 116.4(2) ?
C7 C6 H6 . . 121.8 ?
C5 C6 H6 . . 121.8 ?
C6 C7 O1 . . 125.83(18) ?
C6 C7 C2 . . 124.0(2) ?
O1 C7 C2 . . 110.13(17) ?
C1 C8 O1 . . 110.86(17) ?
C1 C8 C9 . . 132.5(2) ?
O1 C8 C9 . . 116.66(17) ?
C8 C9 H9A . . 109.5 ?
C8 C9 H9B . . 109.5 ?
H9A C9 H9B . . 109.5 ?
C8 C9 H9C . . 109.5 ?
H9A C9 H9C . . 109.5 ?
H9B C9 H9C . . 109.5 ?
C15 C10 C11 . . 112.03(18) ?
C15 C10 S1 . . 109.46(13) ?
C11 C10 S1 . . 108.18(14) ?
C15 C10 H10 . . 109.0 ?
C11 C10 H10 . . 109.0 ?
S1 C10 H10 . . 109.0 ?
C10 C11 C12 . . 109.6(2) ?
C10 C11 H11A . . 109.7 ?
C12 C11 H11A . . 109.7 ?
C10 C11 H11B . . 109.7 ?
C12 C11 H11B . . 109.7 ?
H11A C11 H11B . . 108.2 ?
C13 C12 C11 . . 111.5(2) ?
C13 C12 H12A . . 109.3 ?
C11 C12 H12A . . 109.3 ?
C13 C12 H12B . . 109.3 ?
C11 C12 H12B . . 109.3 ?
H12A C12 H12B . . 108.0 ?
C14 C13 C12 . . 110.6(2) ?
C14 C13 H13A . . 109.5 ?
C12 C13 H13A . . 109.5 ?
C14 C13 H13B . . 109.5 ?
C12 C13 H13B . . 109.5 ?
H13A C13 H13B . . 108.1 ?
C13 C14 C15 . . 111.5(2) ?
C13 C14 H14A . . 109.3 ?
C15 C14 H14A . . 109.3 ?
C13 C14 H14B . . 109.3 ?
C15 C14 H14B . . 109.3 ?
H14A C14 H14B . . 108.0 ?
C10 C15 C14 . . 111.32(17) ?
C10 C15 H15A . . 109.4 ?
C14 C15 H15A . . 109.4 ?
C10 C15 H15B . . 109.4 ?
C14 C15 H15B . . 109.4 ?
H15A C15 H15B . . 108.0 ?
C23 C16 C17 . . 107.50(17) ?
C23 C16 S2 . . 123.58(15) ?
C17 C16 S2 . . 128.89(14) ?
C18 C17 C22 . . 119.04(18) ?
C18 C17 C16 . . 136.28(18) ?
C22 C17 C16 . . 104.67(16) ?
C19 C18 C17 . . 116.97(18) ?
C19 C18 H18 . . 121.5 ?
C17 C18 H18 . . 121.5 ?
C18 C19 C20 . . 122.98(18) ?
C18 C19 Cl1 . . 118.53(16) ?
C20 C19 Cl1 . . 118.49(17) ?
C21 C20 C19 . . 120.23(19) ?
C21 C20 H20 . . 119.9 ?
C19 C20 H20 . . 119.9 ?
C20 C21 C22 . . 116.94(19) ?
C20 C21 H21 . . 121.5 ?
C22 C21 H21 . . 121.5 ?
C21 C22 O3 . . 126.10(17) ?
C21 C22 C17 . . 123.81(18) ?
O3 C22 C17 . . 110.08(17) ?
C16 C23 O3 . . 110.98(17) ?
C16 C23 C24 . . 133.1(2) ?
O3 C23 C24 . . 115.93(18) ?
C23 C24 H24A . . 109.5 ?
C23 C24 H24B . . 109.5 ?
H24A C24 H24B . . 109.5 ?
C23 C24 H24C . . 109.5 ?
H24A C24 H24C . . 109.5 ?
H24B C24 H24C . . 109.5 ?
C25 C26 C27 . . 109.65(15) ?
C25 C26 H26A . . 109.7 ?
C27 C26 H26A . . 109.7 ?
C25 C26 H26B . . 109.7 ?
C27 C26 H26B . . 109.7 ?
H26A C26 H26B . . 108.2 ?
C28 C27 C26 . . 111.15(17) ?
C28 C27 H27A . . 109.4 ?
C26 C27 H27A . . 109.4 ?
C28 C27 H27B . . 109.4 ?
C26 C27 H27B . . 109.4 ?
H27A C27 H27B . . 108.0 ?
C29 C28 C27 . . 110.74(17) ?
C29 C28 H28A . . 109.5 ?
C27 C28 H28A . . 109.5 ?
C29 C28 H28B . . 109.5 ?
C27 C28 H28B . . 109.5 ?
H28A C28 H28B . . 108.1 ?
C28 C29 C30 . . 111.53(17) ?
C28 C29 H29A . . 109.3 ?
C30 C29 H29A . . 109.3 ?
C28 C29 H29B . . 109.3 ?
C30 C29 H29B . . 109.3 ?
H29A C29 H29B . . 108.0 ?
C29 C30 C25 . . 109.89(17) ?
C29 C30 H30A . . 109.7 ?
C25 C30 H30A . . 109.7 ?
C29 C30 H30B . . 109.7 ?
C25 C30 H30B . . 109.7 ?
H30A C30 H30B . . 108.2 ?

loop_
_geom_bond_atom_site_label_1
_geom_bond_atom_site_label_2
_geom_bond_site_symmetry_2
_geom_bond_distance
_geom_bond_publ_flag
S1 O2 . 1.4951(13) ?
S1 C1 . 1.7569(19) ?
S1 C10 . 1.8246(17) ?
S2 O4 . 1.4847(15) ?
S2 C16 . 1.762(2) ?
S2 C25 . 1.8241(16) ?
Cl1 C19 . 1.7424(18) ?
Cl2 C4 . 1.7427(19) ?
O1 C8 . 1.368(3) ?
O1 C7 . 1.380(2) ?
O3 C23 . 1.368(3) ?
O3 C22 . 1.376(2) ?
C25 C26 . 1.526(2) ?
C25 C30 . 1.532(3) ?
C25 H25 . 1.0000 ?
C1 C8 . 1.355(2) ?
C1 C2 . 1.435(3) ?
C2 C7 . 1.387(3) ?
C2 C3 . 1.397(3) ?
C3 C4 . 1.377(3) ?
C3 H3 . 0.9500 ?
C4 C5 . 1.397(3) ?
C5 C6 . 1.378(3) ?
C5 H5 . 0.9500 ?
C6 C7 . 1.377(3) ?
C6 H6 . 0.9500 ?
C8 C9 . 1.486(3) ?
C9 H9A . 0.9800 ?
C9 H9B . 0.9800 ?
C9 H9C . 0.9800 ?
C10 C15 . 1.515(3) ?
C10 C11 . 1.523(3) ?
C10 H10 . 1.0000 ?
C11 C12 . 1.528(3) ?
C11 H11A . 0.9900 ?
C11 H11B . 0.9900 ?
C12 C13 . 1.514(4) ?
C12 H12A . 0.9900 ?
C12 H12B . 0.9900 ?
C13 C14 . 1.502(4) ?
C13 H13A . 0.9900 ?
C13 H13B . 0.9900 ?
C14 C15 . 1.535(3) ?
C14 H14A . 0.9900 ?
C14 H14B . 0.9900 ?
C15 H15A . 0.9900 ?
C15 H15B . 0.9900 ?
C16 C23 . 1.350(3) ?
C16 C17 . 1.441(3) ?
C17 C18 . 1.393(3) ?
C17 C22 . 1.400(3) ?
C18 C19 . 1.385(3) ?
C18 H18 . 0.9500 ?
C19 C20 . 1.397(3) ?
C20 C21 . 1.374(3) ?
C20 H20 . 0.9500 ?
C21 C22 . 1.376(3) ?
C21 H21 . 0.9500 ?
C23 C24 . 1.481(3) ?
C24 H24A . 0.9800 ?
C24 H24B . 0.9800 ?
C24 H24C . 0.9800 ?
C26 C27 . 1.531(2) ?
C26 H26A . 0.9900 ?
C26 H26B . 0.9900 ?
C27 C28 . 1.518(3) ?
C27 H27A . 0.9900 ?
C27 H27B . 0.9900 ?
C28 C29 . 1.510(3) ?
C28 H28A . 0.9900 ?
C28 H28B . 0.9900 ?
C29 C30 . 1.532(3) ?
C29 H29A . 0.9900 ?
C29 H29B . 0.9900 ?
C30 H30A . 0.9900 ?
C30 H30B . 0.9900 ?

loop_
_geom_hbond_atom_site_label_D
_geom_hbond_atom_site_label_H
_geom_hbond_atom_site_label_A
_geom_hbond_site_symmetry_A
_geom_hbond_distance_DH
_geom_hbond_distance_HA
_geom_hbond_distance_DA
_geom_hbond_angle_DHA
C5 H5 O2 1_565 0.95 2.54 3.469(3) 166

loop_
_geom_torsion_atom_site_label_1
_geom_torsion_atom_site_label_2
_geom_torsion_atom_site_label_3
_geom_torsion_atom_site_label_4
_geom_torsion_site_symmetry_1
_geom_torsion_site_symmetry_2
_geom_torsion_site_symmetry_3
_geom_torsion_site_symmetry_4
_geom_torsion
_geom_torsion_publ_flag
O4 S2 C25 C26 . . . . 53.45(16) ?
C16 S2 C25 C26 . . . . -58.32(15) ?
O4 S2 C25 C30 . . . . -70.08(14) ?
C16 S2 C25 C30 . . . . 178.15(12) ?
O2 S1 C1 C8 . . . . -144.40(16) ?
C10 S1 C1 C8 . . . . 105.31(17) ?
O2 S1 C1 C2 . . . . 34.12(18) ?
C10 S1 C1 C2 . . . . -76.16(17) ?
C8 C1 C2 C7 . . . . 0.3(2) ?
S1 C1 C2 C7 . . . . -178.40(14) ?
C8 C1 C2 C3 . . . . 179.4(2) ?
S1 C1 C2 C3 . . . . 0.6(3) ?
C7 C2 C3 C4 . . . . 0.3(3) ?
C1 C2 C3 C4 . . . . -178.63(19) ?
C2 C3 C4 C5 . . . . -0.3(3) ?
C2 C3 C4 Cl2 . . . . 178.79(13) ?
C3 C4 C5 C6 . . . . 0.4(3) ?
Cl2 C4 C5 C6 . . . . -178.68(16) ?
C4 C5 C6 C7 . . . . -0.5(3) ?
C5 C6 C7 O1 . . . . 179.82(17) ?
C5 C6 C7 C2 . . . . 0.5(3) ?
C8 O1 C7 C6 . . . . -178.7(2) ?
C8 O1 C7 C2 . . . . 0.7(2) ?
C3 C2 C7 C6 . . . . -0.4(3) ?
C1 C2 C7 C6 . . . . 178.8(2) ?
C3 C2 C7 O1 . . . . -179.83(16) ?
C1 C2 C7 O1 . . . . -0.6(2) ?
C2 C1 C8 O1 . . . . 0.0(2) ?
S1 C1 C8 O1 . . . . 178.82(13) ?
C2 C1 C8 C9 . . . . 178.08(19) ?
S1 C1 C8 C9 . . . . -3.1(3) ?
C7 O1 C8 C1 . . . . -0.4(2) ?
C7 O1 C8 C9 . . . . -178.81(16) ?
O2 S1 C10 C15 . . . . -179.02(15) ?
C1 S1 C10 C15 . . . . -68.41(16) ?
O2 S1 C10 C11 . . . . 58.67(17) ?
C1 S1 C10 C11 . . . . 169.27(15) ?
C15 C10 C11 C12 . . . . 55.3(3) ?
S1 C10 C11 C12 . . . . 175.99(18) ?
C10 C11 C12 C13 . . . . -57.2(3) ?
C11 C12 C13 C14 . . . . 58.1(3) ?
C12 C13 C14 C15 . . . . -55.9(3) ?
C11 C10 C15 C14 . . . . -54.0(3) ?
S1 C10 C15 C14 . . . . -174.00(17) ?
C13 C14 C15 C10 . . . . 54.1(3) ?
O4 S2 C16 C23 . . . . 153.83(16) ?
C25 S2 C16 C23 . . . . -93.78(17) ?
O4 S2 C16 C17 . . . . -23.87(19) ?
C25 S2 C16 C17 . . . . 88.52(18) ?
C23 C16 C17 C18 . . . . -178.8(2) ?
S2 C16 C17 C18 . . . . -0.8(3) ?
C23 C16 C17 C22 . . . . 1.0(2) ?
S2 C16 C17 C22 . . . . 178.94(14) ?
C22 C17 C18 C19 . . . . 0.7(3) ?
C16 C17 C18 C19 . . . . -179.6(2) ?
C17 C18 C19 C20 . . . . 0.8(3) ?
C17 C18 C19 Cl1 . . . . -179.97(13) ?
C18 C19 C20 C21 . . . . -1.7(3) ?
Cl1 C19 C20 C21 . . . . 179.09(15) ?
C19 C20 C21 C22 . . . . 1.0(3) ?
C20 C21 C22 O3 . . . . 179.60(17) ?
C20 C21 C22 C17 . . . . 0.5(3) ?
C23 O3 C22 C21 . . . . -179.5(2) ?
C23 O3 C22 C17 . . . . -0.34(19) ?
C18 C17 C22 C21 . . . . -1.4(3) ?
C16 C17 C22 C21 . . . . 178.85(19) ?
C18 C17 C22 O3 . . . . 179.42(15) ?
C16 C17 C22 O3 . . . . -0.37(19) ?
C17 C16 C23 O3 . . . . -1.2(2) ?
S2 C16 C23 O3 . . . . -179.34(13) ?
C17 C16 C23 C24 . . . . 178.90(19) ?
S2 C16 C23 C24 . . . . 0.8(3) ?
C22 O3 C23 C16 . . . . 1.0(2) ?
C22 O3 C23 C24 . . . . -179.11(16) ?
C30 C25 C26 C27 . . . . -56.8(2) ?
S2 C25 C26 C27 . . . . -177.59(14) ?
C25 C26 C27 C28 . . . . 57.1(2) ?
C26 C27 C28 C29 . . . . -57.4(2) ?
C27 C28 C29 C30 . . . . 56.8(3) ?
C28 C29 C30 C25 . . . . -55.9(2) ?
C26 C25 C30 C29 . . . . 56.2(2) ?
S2 C25 C30 C29 . . . . -178.84(13) ?
